data_2221145
loop_
_publ_author_name
'Sundararaman, Leela'
'Ramu, Hema'
'Kandaswamy, Ramamurthi'
'Stoeckli-Evans, Helen'

_publ_section_title (<i>E</i>)-4-[(4-Methoxyphenyl)iminomethyl]-<i>N</i>,<i>N</i>-dimethylaniline
_journal_coeditor_code NC2130
_journal_issue 3
_journal_name_full 'Acta Crystallographica Section E'
_journal_page_first o477
_journal_paper_doi 10.1107/S1600536809003869
_journal_volume 65
_journal_year 2009
_chemical_formula_iupac 'C16 H18 N2 O'
_chemical_formula_moiety 'C16 H18 N2 O'
_chemical_formula_sum 'C16 H18 N2 O'
_chemical_formula_weight 254.32
_chemical_name_systematic
;
(<i>E</i>)-4-[(4-Methoxyphenyl)iminomethyl]-<i>N</i>,<i>N</i>-dimethylaniline
;
_space_group_IT_number 14
_symmetry_cell_setting monoclinic
_symmetry_space_group_name_Hall '-P 2yn'
_symmetry_space_group_name_H-M 'P 1 21/n 1'
_atom_sites_solution_hydrogens geom
_atom_sites_solution_primary direct
_atom_sites_solution_secondary difmap
_audit_creation_method SHELXL-97
_cell_angle_alpha 90.00
_cell_angle_beta 98.741(5)
_cell_angle_gamma 90.00
_cell_formula_units_Z 8
_cell_length_a 9.6638(6)
_cell_length_b 28.5819(15)
_cell_length_c 9.9729(7)
_cell_measurement_reflns_used 18324
_cell_measurement_temperature 173(2)
_cell_measurement_theta_max 26.13
_cell_measurement_theta_min 1.42
_cell_volume 2722.6(3)
_computing_cell_refinement 'X-AREA (Stoe & Cie, 2006)'
_computing_data_collection 'X-AREA (Stoe & Cie, 2006)'
_computing_data_reduction 'X-RED32 (Stoe & Cie, 2006)'
_computing_molecular_graphics 'PLATON (Spek, 2003)'
_computing_publication_material 'SHELXL97 (Sheldrick, 2008)'
_computing_structure_refinement 'SHELXL97 (Sheldrick, 2008)'
_computing_structure_solution 'SHELXS97 (Sheldrick, 2008)'
_diffrn_ambient_temperature 173(2)
_diffrn_detector_area_resol_mean 6.67
_diffrn_measured_fraction_theta_full 0.991
_diffrn_measured_fraction_theta_max 0.991
_diffrn_measurement_device_type 'Stoe IPDS-2'
_diffrn_measurement_method '\f and \w'
_diffrn_radiation_monochromator graphite
_diffrn_radiation_source 'fine-focus sealed tube'
_diffrn_radiation_type MoK\a
_diffrn_radiation_wavelength 0.71073
_diffrn_reflns_av_R_equivalents 0.0359
_diffrn_reflns_av_sigmaI/netI 0.0254
_diffrn_reflns_limit_h_max 10
_diffrn_reflns_limit_h_min -11
_diffrn_reflns_limit_k_max 34
_diffrn_reflns_limit_k_min -34
_diffrn_reflns_limit_l_max 12
_diffrn_reflns_limit_l_min -12
_diffrn_reflns_number 23112
_diffrn_reflns_theta_full 25.68
_diffrn_reflns_theta_max 25.68
_diffrn_reflns_theta_min 1.42
_diffrn_standards_decay_% 0
_diffrn_standards_number 0
_exptl_absorpt_coefficient_mu 0.078
_exptl_absorpt_correction_type none
_exptl_crystal_colour yellow
_exptl_crystal_density_diffrn 1.241
_exptl_crystal_density_method 'not measured'
_exptl_crystal_description block
_exptl_crystal_F_000 1088
_exptl_crystal_size_max 0.33
_exptl_crystal_size_mid 0.30
_exptl_crystal_size_min 0.28
_refine_diff_density_max 0.164
_refine_diff_density_min -0.147
_refine_ls_extinction_coef 0.0072(11)
_refine_ls_extinction_expression Fc^*^=kFc[1+0.001xFc^2^\l^3^/sin(2\q)]^-1/4^
_refine_ls_extinction_method 'SHELXL97 (Sheldrick, 2008)'
_refine_ls_goodness_of_fit_ref 1.035
_refine_ls_hydrogen_treatment constr
_refine_ls_matrix_type full
_refine_ls_number_parameters 350
_refine_ls_number_reflns 5128
_refine_ls_number_restraints 0
_refine_ls_restrained_S_all 1.035
_refine_ls_R_factor_all 0.0497
_refine_ls_R_factor_gt 0.0348
_refine_ls_shift/su_max_lt 0.001
_refine_ls_shift/su_mean <0.001
_refine_ls_structure_factor_coef Fsqd
_refine_ls_weighting_details 'calc w=1/[\s^2^(Fo^2^)+(0.057P)^2^+0.0294P] where P=(Fo^2^+2Fc^2^)/3'
_refine_ls_weighting_scheme calc
_refine_ls_wR_factor_gt 0.0885
_refine_ls_wR_factor_ref 0.0930
_reflns_number_gt 3960
_reflns_number_total 5128
_reflns_threshold_expression I>2\s(I)
_cod_data_source_file nc2130.cif
_cod_data_source_block I
_cod_original_sg_symbol_H-M 'P 21/n'
_cod_database_code 2221145
_cod_database_fobs_code 2221145

loop_
_symmetry_equiv_pos_site_id
_symmetry_equiv_pos_as_xyz
1 x,y,z
2 1/2-x,1/2+y,1/2-z
3 -x,-y,-z
4 1/2+x,1/2-y,1/2+z

loop_
_atom_site_aniso_label
_atom_site_aniso_U_11
_atom_site_aniso_U_22
_atom_site_aniso_U_33
_atom_site_aniso_U_12
_atom_site_aniso_U_13
_atom_site_aniso_U_23
O1 0.0305(4) 0.0322(5) 0.0398(5) -0.0008(4) 0.0042(4) 0.0072(4)
N1 0.0302(5) 0.0301(5) 0.0332(5) 0.0002(4) 0.0069(4) 0.0009(4)
N2 0.0426(6) 0.0360(6) 0.0439(6) 0.0030(5) 0.0063(5) 0.0081(5)
C1 0.0319(6) 0.0292(6) 0.0224(5) -0.0001(5) 0.0059(4) -0.0005(4)
C2 0.0278(6) 0.0318(6) 0.0320(6) -0.0057(5) 0.0080(5) -0.0021(5)
C3 0.0241(5) 0.0330(6) 0.0299(6) -0.0016(5) 0.0053(4) -0.0030(5)
C4 0.0282(6) 0.0290(6) 0.0252(5) -0.0020(5) 0.0059(4) -0.0027(4)
C5 0.0277(6) 0.0306(6) 0.0397(7) -0.0051(5) 0.0060(5) 0.0004(5)
C6 0.0238(5) 0.0356(7) 0.0347(6) -0.0023(5) 0.0031(5) -0.0002(5)
C7 0.0286(6) 0.0340(7) 0.0265(6) -0.0007(5) 0.0037(5) -0.0024(5)
C8 0.0306(6) 0.0306(6) 0.0243(5) -0.0012(5) 0.0066(4) -0.0027(5)
C9 0.0298(6) 0.0339(7) 0.0326(6) -0.0040(5) 0.0084(5) -0.0003(5)
C10 0.0265(6) 0.0380(7) 0.0357(6) 0.0010(5) 0.0056(5) 0.0008(5)
C11 0.0356(6) 0.0311(6) 0.0267(6) 0.0035(5) 0.0087(5) -0.0017(5)
C12 0.0355(6) 0.0308(6) 0.0363(6) -0.0058(5) 0.0059(5) -0.0004(5)
C13 0.0281(6) 0.0357(7) 0.0335(6) -0.0028(5) 0.0024(5) -0.0021(5)
C14 0.0347(7) 0.0388(7) 0.0492(8) 0.0041(6) 0.0005(6) 0.0079(6)
C15 0.0593(9) 0.0327(7) 0.0560(9) -0.0012(7) 0.0018(7) 0.0090(6)
C16 0.0371(7) 0.0544(9) 0.0694(10) 0.0074(7) 0.0036(7) 0.0241(8)
O2 0.0405(5) 0.0331(5) 0.0344(5) -0.0009(4) 0.0030(4) 0.0086(4)
N3 0.0348(6) 0.0309(6) 0.0339(5) 0.0029(4) 0.0076(4) 0.0024(4)
N4 0.0478(6) 0.0270(5) 0.0318(5) 0.0025(5) 0.0069(5) -0.0020(4)
C21 0.0220(5) 0.0314(6) 0.0331(6) -0.0040(5) 0.0048(5) 0.0059(5)
C22 0.0331(6) 0.0266(6) 0.0305(6) -0.0045(5) 0.0069(5) -0.0006(5)
C23 0.0312(6) 0.0324(6) 0.0263(6) -0.0046(5) 0.0042(5) 0.0015(5)
C24 0.0245(6) 0.0299(6) 0.0316(6) -0.0012(5) 0.0067(4) 0.0014(5)
C25 0.0316(6) 0.0352(7) 0.0311(6) 0.0000(5) 0.0071(5) -0.0037(5)
C26 0.0283(6) 0.0397(7) 0.0261(6) -0.0025(5) 0.0036(5) 0.0006(5)
C27 0.0274(6) 0.0335(7) 0.0323(6) -0.0013(5) 0.0054(5) 0.0005(5)
C28 0.0258(6) 0.0304(6) 0.0327(6) -0.0015(5) 0.0081(5) -0.0006(5)
C29 0.0344(6) 0.0277(6) 0.0340(6) -0.0014(5) 0.0082(5) -0.0058(5)
C30 0.0374(6) 0.0317(6) 0.0273(6) -0.0005(5) 0.0057(5) -0.0038(5)
C31 0.0288(6) 0.0280(6) 0.0313(6) -0.0016(5) 0.0101(5) -0.0016(5)
C32 0.0299(6) 0.0288(6) 0.0324(6) -0.0027(5) 0.0085(5) -0.0057(5)
C33 0.0286(6) 0.0356(7) 0.0286(6) -0.0031(5) 0.0055(5) -0.0035(5)
C34 0.0446(8) 0.0504(9) 0.0359(7) 0.0018(6) -0.0017(6) 0.0130(6)
C35 0.0607(9) 0.0353(7) 0.0365(7) 0.0045(7) 0.0008(6) 0.0018(6)
C36 0.0577(9) 0.0266(7) 0.0446(7) 0.0030(6) 0.0048(6) -0.0026(6)

loop_
_atom_site_type_symbol
_atom_site_label
_atom_site_fract_x
_atom_site_fract_y
_atom_site_fract_z
_atom_site_U_iso_or_equiv
_atom_site_thermal_displace_type
_atom_site_calc_flag
_atom_site_refinement_flags
_atom_site_occupancy
O O1 -0.01231(8) 0.26535(3) 0.41055(9) 0.0343(3) Uani . . 1.000
N N1 0.18794(10) 0.09281(3) 0.61633(10) 0.0310(3) Uani . . 1.000
N N2 0.34868(12) -0.10828(4) 0.89245(11) 0.0409(3) Uani . . 1.000
C C1 0.02582(12) 0.22093(4) 0.45339(11) 0.0277(3) Uani . . 1.000
C C2 0.16891(12) 0.21336(4) 0.48916(11) 0.0302(3) Uani . . 1.000
C C3 0.21674(12) 0.17052(4) 0.54052(11) 0.0289(3) Uani . . 1.000
C C4 0.12485(12) 0.13401(4) 0.55728(11) 0.0273(3) Uani . . 1.000
C C5 -0.01789(12) 0.14196(4) 0.51769(12) 0.0326(4) Uani . . 1.000
C C6 -0.06724(12) 0.18490(4) 0.46633(12) 0.0315(3) Uani . . 1.000
C C7 0.11725(12) 0.05582(4) 0.62753(11) 0.0298(4) Uani . . 1.000
C C8 0.17909(12) 0.01367(4) 0.69266(11) 0.0283(3) Uani . . 1.000
C C9 0.32174(12) 0.01043(4) 0.74581(12) 0.0317(4) Uani . . 1.000
C C10 0.37765(12) -0.02905(4) 0.81114(12) 0.0333(4) Uani . . 1.000
C C11 0.29289(13) -0.06815(4) 0.82823(11) 0.0307(3) Uani . . 1.000
C C12 0.15020(13) -0.06498(4) 0.77430(12) 0.0342(3) Uani . . 1.000
C C13 0.09608(12) -0.02504(4) 0.70861(12) 0.0327(4) Uani . . 1.000
C C14 -0.15718(13) 0.27386(5) 0.36613(15) 0.0415(4) Uani . . 1.000
C C15 0.25698(16) -0.14624(5) 0.91713(15) 0.0501(5) Uani . . 1.000
C C16 0.48167(14) -0.10627(6) 0.98195(16) 0.0541(5) Uani . . 1.000
O O2 0.48614(9) 0.26329(3) 0.41654(8) 0.0363(3) Uani . . 1.000
N N3 0.66974(10) 0.09634(4) 0.67327(10) 0.0330(3) Uani . . 1.000
N N4 0.84937(12) -0.10741(3) 0.91646(10) 0.0355(3) Uani . . 1.000
C C21 0.53069(11) 0.22039(4) 0.46791(11) 0.0288(3) Uani . . 1.000
C C22 0.56508(12) 0.21854(4) 0.60834(11) 0.0299(3) Uani . . 1.000
C C23 0.61013(12) 0.17706(4) 0.67068(11) 0.0300(3) Uani . . 1.000
C C24 0.62180(11) 0.13625(4) 0.59646(11) 0.0284(3) Uani . . 1.000
C C25 0.58756(12) 0.13886(4) 0.45565(12) 0.0324(4) Uani . . 1.000
C C26 0.54305(12) 0.18050(4) 0.39161(11) 0.0314(4) Uani . . 1.000
C C27 0.65947(12) 0.05552(4) 0.62163(12) 0.0310(4) Uani . . 1.000
C C28 0.70670(12) 0.01390(4) 0.69932(12) 0.0293(3) Uani . . 1.000
C C29 0.76315(12) 0.01597(4) 0.83718(12) 0.0317(3) Uani . . 1.000
C C30 0.80752(13) -0.02356(4) 0.90926(12) 0.0321(3) Uani . . 1.000
C C31 0.79938(12) -0.06800(4) 0.84664(11) 0.0288(3) Uani . . 1.000
C C32 0.73941(12) -0.07010(4) 0.70913(11) 0.0300(3) Uani . . 1.000
C C33 0.69511(12) -0.03003(4) 0.63833(12) 0.0308(4) Uani . . 1.000
C C34 0.45066(15) 0.26764(5) 0.27361(13) 0.0444(5) Uani . . 1.000
C C35 0.89078(16) -0.10601(5) 1.06188(13) 0.0449(4) Uani . . 1.000
C C36 0.83689(16) -0.15253(4) 0.85068(14) 0.0433(4) Uani . . 1.000
H H2 0.23350 0.23760 0.47820 0.0360 Uiso calc R 1.000
H H3 0.31460 0.16570 0.56510 0.0350 Uiso calc R 1.000
H H5 -0.08250 0.11750 0.52610 0.0390 Uiso calc R 1.000
H H6 -0.16490 0.18960 0.44000 0.0380 Uiso calc R 1.000
H H7 0.02030 0.05580 0.59190 0.0360 Uiso calc R 1.000
H H9 0.38130 0.03630 0.73630 0.0380 Uiso calc R 1.000
H H10 0.47490 -0.03010 0.84540 0.0400 Uiso calc R 1.000
H H12 0.09010 -0.09070 0.78320 0.0410 Uiso calc R 1.000
H H13 -0.00080 -0.02400 0.67320 0.0390 Uiso calc R 1.000
H H14A -0.19210 0.25200 0.29320 0.0620 Uiso calc R 1.000
H H14B -0.20920 0.26950 0.44220 0.0620 Uiso calc R 1.000
H H14C -0.16990 0.30600 0.33240 0.0620 Uiso calc R 1.000
H H15A 0.19700 -0.13620 0.98260 0.0750 Uiso calc R 1.000
H H15B 0.19860 -0.15510 0.83180 0.0750 Uiso calc R 1.000
H H15C 0.31320 -0.17320 0.95370 0.0750 Uiso calc R 1.000
H H16A 0.47180 -0.08700 1.06130 0.0810 Uiso calc R 1.000
H H16B 0.55260 -0.09240 0.93350 0.0810 Uiso calc R 1.000
H H16C 0.51050 -0.13800 1.01150 0.0810 Uiso calc R 1.000
H H22 0.55750 0.24580 0.66120 0.0360 Uiso calc R 1.000
H H23 0.63380 0.17620 0.76670 0.0360 Uiso calc R 1.000
H H25 0.59480 0.11160 0.40260 0.0390 Uiso calc R 1.000
H H26 0.52110 0.18170 0.29550 0.0380 Uiso calc R 1.000
H H27 0.61950 0.05210 0.52910 0.0370 Uiso calc R 1.000
H H29 0.77090 0.04540 0.88180 0.0380 Uiso calc R 1.000
H H30 0.84430 -0.02100 1.00290 0.0380 Uiso calc R 1.000
H H32 0.72930 -0.09950 0.66440 0.0360 Uiso calc R 1.000
H H33 0.65560 -0.03250 0.54540 0.0370 Uiso calc R 1.000
H H34A 0.53210 0.25960 0.23040 0.0670 Uiso calc R 1.000
H H34B 0.37320 0.24640 0.24110 0.0670 Uiso calc R 1.000
H H34C 0.42220 0.29990 0.25060 0.0670 Uiso calc R 1.000
H H35A 0.96730 -0.08350 1.08450 0.0670 Uiso calc R 1.000
H H35B 0.81080 -0.09640 1.10520 0.0670 Uiso calc R 1.000
H H35C 0.92240 -0.13710 1.09460 0.0670 Uiso calc R 1.000
H H36A 0.88130 -0.15140 0.76870 0.0650 Uiso calc R 1.000
H H36B 0.73770 -0.16050 0.82600 0.0650 Uiso calc R 1.000
H H36C 0.88320 -0.17630 0.91270 0.0650 Uiso calc R 1.000

loop_
_atom_type_symbol
_atom_type_description
_atom_type_scat_dispersion_real
_atom_type_scat_dispersion_imag
_atom_type_scat_source
C C 0.0033 0.0016 'International Tables Vol C Tables 4.2.6.8 and 6.1.1.4'
H H 0.0000 0.0000 'International Tables Vol C Tables 4.2.6.8 and 6.1.1.4'
N N 0.0061 0.0033 'International Tables Vol C Tables 4.2.6.8 and 6.1.1.4'
O O 0.0106 0.0060 'International Tables Vol C Tables 4.2.6.8 and 6.1.1.4'

loop_
_geom_angle_atom_site_label_1
_geom_angle_atom_site_label_2
_geom_angle_atom_site_label_3
_geom_angle_site_symmetry_1
_geom_angle_site_symmetry_2
_geom_angle_site_symmetry_3
_geom_angle
_geom_angle_publ_flag
C1 O1 C14 . . . 117.38(9) no
C21 O2 C34 . . . 117.84(9) no
C4 N1 C7 . . . 121.70(10) no
C11 N2 C16 . . . 119.93(12) no
C15 N2 C16 . . . 115.71(12) no
C11 N2 C15 . . . 119.71(11) no
C24 N3 C27 . . . 121.45(10) no
C35 N4 C36 . . . 118.17(10) no
C31 N4 C35 . . . 120.58(10) no
C31 N4 C36 . . . 120.25(10) no
C2 C1 C6 . . . 119.61(11) no
O1 C1 C6 . . . 124.69(10) no
O1 C1 C2 . . . 115.67(10) no
C1 C2 C3 . . . 119.80(11) no
C2 C3 C4 . . . 121.62(11) no
N1 C4 C3 . . . 115.51(10) no
N1 C4 C5 . . . 126.83(10) no
C3 C4 C5 . . . 117.64(10) no
C4 C5 C6 . . . 121.25(11) no
C1 C6 C5 . . . 120.03(11) no
N1 C7 C8 . . . 122.55(11) no
C7 C8 C9 . . . 122.50(10) no
C7 C8 C13 . . . 120.38(11) no
C9 C8 C13 . . . 117.09(10) no
C8 C9 C10 . . . 121.81(11) no
C9 C10 C11 . . . 120.98(11) no
N2 C11 C12 . . . 121.46(11) no
C10 C11 C12 . . . 117.17(10) no
N2 C11 C10 . . . 121.35(11) no
C11 C12 C13 . . . 120.97(11) no
C8 C13 C12 . . . 121.97(11) no
C1 C2 H2 . . . 120.00 no
C3 C2 H2 . . . 120.00 no
C4 C3 H3 . . . 119.00 no
C2 C3 H3 . . . 119.00 no
C4 C5 H5 . . . 119.00 no
C6 C5 H5 . . . 119.00 no
C5 C6 H6 . . . 120.00 no
C1 C6 H6 . . . 120.00 no
C8 C7 H7 . . . 119.00 no
N1 C7 H7 . . . 119.00 no
C8 C9 H9 . . . 119.00 no
C10 C9 H9 . . . 119.00 no
C11 C10 H10 . . . 119.00 no
C9 C10 H10 . . . 120.00 no
C13 C12 H12 . . . 119.00 no
C11 C12 H12 . . . 120.00 no
C8 C13 H13 . . . 119.00 no
C12 C13 H13 . . . 119.00 no
O1 C14 H14B . . . 109.00 no
O1 C14 H14C . . . 109.00 no
O1 C14 H14A . . . 109.00 no
H14A C14 H14B . . . 110.00 no
H14A C14 H14C . . . 109.00 no
H14B C14 H14C . . . 109.00 no
N2 C15 H15C . . . 109.00 no
H15A C15 H15B . . . 109.00 no
H15A C15 H15C . . . 109.00 no
N2 C15 H15A . . . 109.00 no
N2 C15 H15B . . . 109.00 no
H15B C15 H15C . . . 109.00 no
H16A C16 H16C . . . 110.00 no
H16B C16 H16C . . . 110.00 no
N2 C16 H16A . . . 109.00 no
N2 C16 H16B . . . 109.00 no
N2 C16 H16C . . . 109.00 no
H16A C16 H16B . . . 109.00 no
O2 C21 C22 . . . 115.04(10) no
O2 C21 C26 . . . 125.33(10) no
C22 C21 C26 . . . 119.63(10) no
C21 C22 C23 . . . 119.86(10) no
C22 C23 C24 . . . 121.69(10) no
N3 C24 C23 . . . 115.71(10) no
N3 C24 C25 . . . 126.68(10) no
C23 C24 C25 . . . 117.61(10) no
C24 C25 C26 . . . 121.24(11) no
C21 C26 C25 . . . 119.96(10) no
N3 C27 C28 . . . 122.35(11) no
C27 C28 C29 . . . 122.14(10) no
C27 C28 C33 . . . 120.46(11) no
C29 C28 C33 . . . 117.40(11) no
C28 C29 C30 . . . 121.55(11) no
C29 C30 C31 . . . 121.12(11) no
N4 C31 C30 . . . 121.47(10) no
N4 C31 C32 . . . 121.37(10) no
C30 C31 C32 . . . 117.16(10) no
C31 C32 C33 . . . 120.91(11) no
C28 C33 C32 . . . 121.82(11) no
C21 C22 H22 . . . 120.00 no
C23 C22 H22 . . . 120.00 no
C22 C23 H23 . . . 119.00 no
C24 C23 H23 . . . 119.00 no
C24 C25 H25 . . . 119.00 no
C26 C25 H25 . . . 119.00 no
C21 C26 H26 . . . 120.00 no
C25 C26 H26 . . . 120.00 no
N3 C27 H27 . . . 119.00 no
C28 C27 H27 . . . 119.00 no
C28 C29 H29 . . . 119.00 no
C30 C29 H29 . . . 119.00 no
C29 C30 H30 . . . 119.00 no
C31 C30 H30 . . . 119.00 no
C31 C32 H32 . . . 120.00 no
C33 C32 H32 . . . 120.00 no
C28 C33 H33 . . . 119.00 no
C32 C33 H33 . . . 119.00 no
O2 C34 H34A . . . 109.00 no
O2 C34 H34B . . . 109.00 no
O2 C34 H34C . . . 110.00 no
H34A C34 H34B . . . 109.00 no
H34A C34 H34C . . . 109.00 no
H34B C34 H34C . . . 109.00 no
N4 C35 H35A . . . 109.00 no
N4 C35 H35B . . . 109.00 no
N4 C35 H35C . . . 110.00 no
H35A C35 H35B . . . 109.00 no
H35A C35 H35C . . . 109.00 no
H35B C35 H35C . . . 110.00 no
N4 C36 H36A . . . 109.00 no
N4 C36 H36B . . . 109.00 no
N4 C36 H36C . . . 110.00 no
H36A C36 H36B . . . 110.00 no
H36A C36 H36C . . . 109.00 no
H36B C36 H36C . . . 109.00 no

loop_
_geom_bond_atom_site_label_1
_geom_bond_atom_site_label_2
_geom_bond_site_symmetry_1
_geom_bond_site_symmetry_2
_geom_bond_distance
_geom_bond_publ_flag
O1 C1 . . 1.3720(14) no
O1 C14 . . 1.4237(15) no
O2 C34 . . 1.4200(15) no
O2 C21 . . 1.3727(14) no
N1 C7 . . 1.2728(15) no
N1 C4 . . 1.4128(15) no
N2 C16 . . 1.4502(19) no
N2 C11 . . 1.3826(16) no
N2 C15 . . 1.4455(19) no
N3 C24 . . 1.4124(16) no
N3 C27 . . 1.2731(16) no
N4 C31 . . 1.3729(15) no
N4 C35 . . 1.4452(16) no
N4 C36 . . 1.4436(15) no
C1 C6 . . 1.3861(16) no
C1 C2 . . 1.3915(17) no
C2 C3 . . 1.3796(16) no
C3 C4 . . 1.3966(16) no
C4 C5 . . 1.3946(17) no
C5 C6 . . 1.3863(16) no
C7 C8 . . 1.4534(16) no
C8 C13 . . 1.3899(16) no
C8 C9 . . 1.4028(17) no
C9 C10 . . 1.3721(16) no
C10 C11 . . 1.4112(17) no
C11 C12 . . 1.4048(18) no
C12 C13 . . 1.3790(16) no
C2 H2 . . 0.9500 no
C3 H3 . . 0.9500 no
C5 H5 . . 0.9500 no
C6 H6 . . 0.9500 no
C7 H7 . . 0.9500 no
C9 H9 . . 0.9500 no
C10 H10 . . 0.9500 no
C12 H12 . . 0.9500 no
C13 H13 . . 0.9500 no
C14 H14B . . 0.9800 no
C14 H14A . . 0.9800 no
C14 H14C . . 0.9800 no
C15 H15A . . 0.9800 no
C15 H15B . . 0.9800 no
C15 H15C . . 0.9800 no
C16 H16A . . 0.9800 no
C16 H16B . . 0.9800 no
C16 H16C . . 0.9800 no
C21 C22 . . 1.3904(15) no
C21 C26 . . 1.3859(16) no
C22 C23 . . 1.3782(16) no
C23 C24 . . 1.3952(16) no
C24 C25 . . 1.3949(16) no
C25 C26 . . 1.3878(16) no
C27 C28 . . 1.4547(16) no
C28 C29 . . 1.4012(17) no
C28 C33 . . 1.3922(16) no
C29 C30 . . 1.3724(16) no
C30 C31 . . 1.4123(16) no
C31 C32 . . 1.4066(15) no
C32 C33 . . 1.3790(16) no
C22 H22 . . 0.9500 no
C23 H23 . . 0.9500 no
C25 H25 . . 0.9500 no
C26 H26 . . 0.9500 no
C27 H27 . . 0.9500 no
C29 H29 . . 0.9500 no
C30 H30 . . 0.9500 no
C32 H32 . . 0.9500 no
C33 H33 . . 0.9500 no
C34 H34A . . 0.9800 no
C34 H34B . . 0.9800 no
C34 H34C . . 0.9800 no
C35 H35A . . 0.9800 no
C35 H35B . . 0.9800 no
C35 H35C . . 0.9800 no
C36 H36A . . 0.9800 no
C36 H36B . . 0.9800 no
C36 H36C . . 0.9800 no

loop_
_geom_torsion_atom_site_label_1
_geom_torsion_atom_site_label_2
_geom_torsion_atom_site_label_3
_geom_torsion_atom_site_label_4
_geom_torsion_site_symmetry_1
_geom_torsion_site_symmetry_2
_geom_torsion_site_symmetry_3
_geom_torsion_site_symmetry_4
_geom_torsion
_geom_torsion_publ_flag
C14 O1 C1 C2 . . . . 176.72(10) no
C14 O1 C1 C6 . . . . -5.23(16) no
C34 O2 C21 C26 . . . . -0.55(17) no
C34 O2 C21 C22 . . . . 179.41(11) no
C4 N1 C7 C8 . . . . -177.55(10) no
C7 N1 C4 C5 . . . . 7.05(18) y
C7 N1 C4 C3 . . . . -174.49(11) y
C15 N2 C11 C10 . . . . 175.35(11) no
C16 N2 C11 C12 . . . . -161.06(12) no
C15 N2 C11 C12 . . . . -6.25(17) no
C16 N2 C11 C10 . . . . 20.54(17) no
C27 N3 C24 C25 . . . . -14.68(18) y
C27 N3 C24 C23 . . . . 166.32(11) y
C24 N3 C27 C28 . . . . -179.28(10) no
C35 N4 C31 C30 . . . . 10.32(18) no
C35 N4 C31 C32 . . . . -170.47(12) no
C36 N4 C31 C32 . . . . -2.15(18) no
C36 N4 C31 C30 . . . . 178.65(12) no
O1 C1 C6 C5 . . . . -176.45(11) no
C2 C1 C6 C5 . . . . 1.53(17) no
C6 C1 C2 C3 . . . . -1.72(17) no
O1 C1 C2 C3 . . . . 176.44(10) no
C1 C2 C3 C4 . . . . 0.32(17) no
C2 C3 C4 C5 . . . . 1.23(16) no
C2 C3 C4 N1 . . . . -177.38(10) no
C3 C4 C5 C6 . . . . -1.41(17) no
N1 C4 C5 C6 . . . . 177.02(11) no
C4 C5 C6 C1 . . . . 0.06(18) no
N1 C7 C8 C9 . . . . -1.15(18) no
N1 C7 C8 C13 . . . . 176.68(11) no
C7 C8 C9 C10 . . . . 177.73(11) no
C13 C8 C9 C10 . . . . -0.17(17) no
C9 C8 C13 C12 . . . . 0.37(17) no
C7 C8 C13 C12 . . . . -177.57(11) no
C8 C9 C10 C11 . . . . -0.38(18) no
C9 C10 C11 C12 . . . . 0.72(17) no
C9 C10 C11 N2 . . . . 179.19(11) no
N2 C11 C12 C13 . . . . -179.00(11) no
C10 C11 C12 C13 . . . . -0.52(17) no
C11 C12 C13 C8 . . . . -0.02(18) no
O2 C21 C22 C23 . . . . 179.55(10) no
C26 C21 C22 C23 . . . . -0.48(17) no
O2 C21 C26 C25 . . . . -179.09(11) no
C22 C21 C26 C25 . . . . 0.95(17) no
C21 C22 C23 C24 . . . . -0.35(18) no
C22 C23 C24 N3 . . . . 179.77(11) no
C22 C23 C24 C25 . . . . 0.68(17) no
N3 C24 C25 C26 . . . . -179.18(11) no
C23 C24 C25 C26 . . . . -0.20(17) no
C24 C25 C26 C21 . . . . -0.61(18) no
N3 C27 C28 C29 . . . . 1.76(18) no
N3 C27 C28 C33 . . . . -179.18(11) no
C27 C28 C29 C30 . . . . -179.90(11) no
C33 C28 C29 C30 . . . . 1.01(18) no
C27 C28 C33 C32 . . . . 179.75(11) no
C29 C28 C33 C32 . . . . -1.15(18) no
C28 C29 C30 C31 . . . . 0.70(19) no
C29 C30 C31 N4 . . . . 177.00(12) no
C29 C30 C31 C32 . . . . -2.24(18) no
N4 C31 C32 C33 . . . . -177.13(11) no
C30 C31 C32 C33 . . . . 2.11(17) no
C31 C32 C33 C28 . . . . -0.44(18) no
